data_1506828
loop_
_publ_author_name
'Yu, Jen-Kan'
'Cheng, Yi-Ming'
'Hu, Ya-Hui'
'Chou, Pi-Tai'
'Chen, Yao-Lun'
'Lee, Shin-Wun'
'Chi, Yun'

_publ_section_title
;
 Probing Triplet State Properties of Organic Chromophores via Design and
 Synthesis of Os(II)-Diketonate Complexes:&#x00A0; The Triplet State
 Intramolecular Charge Transfer
;
_journal_issue 52
_journal_name_full 'The Journal of Physical Chemistry B'
_journal_page_first 19908
_journal_paper_doi 10.1021/jp0453111
_journal_volume 108
_journal_year 2004
_chemical_formula_sum 'C33 H28 B N O2'
_chemical_formula_weight 481.37
_chemical_name_systematic
; 
 ? 
;
_space_group_IT_number 14
_symmetry_cell_setting monoclinic
_symmetry_space_group_name_Hall '-P 2yn'
_symmetry_space_group_name_H-M 'P 1 21/n 1'
_atom_sites_solution_hydrogens geom
_atom_sites_solution_primary direct
_atom_sites_solution_secondary difmap
_audit_creation_method SHELXL-97
_cell_angle_alpha 90.00
_cell_angle_beta 95.623(1)
_cell_angle_gamma 90.00
_cell_formula_units_Z 4
_cell_length_a 10.4104(5)
_cell_length_b 9.5076(5)
_cell_length_c 26.2207(13)
_cell_measurement_reflns_used 1245
_cell_measurement_temperature 295(2)
_cell_measurement_theta_max 19.00
_cell_measurement_theta_min 2.18
_cell_volume 2582.8(2)
_computing_cell_refinement 'Bruker SAINT'
_computing_data_collection 'Bruker SMART'
_computing_data_reduction 'Bruker SAINT'
_computing_molecular_graphics 'Bruker SHELXTL'
_computing_publication_material 'Bruker SHELXTL'
_computing_structure_refinement 'SHELXL-97 (Sheldrick, 1997)'
_computing_structure_solution 'SHELXS-97 (Sheldrick, 1990)'
_diffrn_ambient_temperature 295(2)
_diffrn_measured_fraction_theta_full 1.000
_diffrn_measured_fraction_theta_max 1.000
_diffrn_measurement_device_type 'BRUKER SMART APEXCCD area detector'
_diffrn_measurement_method 'omega scans'
_diffrn_radiation_monochromator graphite
_diffrn_radiation_source 'fine-focus sealed tube'
_diffrn_radiation_type MoK\a
_diffrn_radiation_wavelength 0.71073
_diffrn_reflns_av_R_equivalents 0.0791
_diffrn_reflns_av_sigmaI/netI 0.0708
_diffrn_reflns_limit_h_max 12
_diffrn_reflns_limit_h_min -12
_diffrn_reflns_limit_k_max 11
_diffrn_reflns_limit_k_min -11
_diffrn_reflns_limit_l_max 29
_diffrn_reflns_limit_l_min -31
_diffrn_reflns_number 19260
_diffrn_reflns_theta_full 25.00
_diffrn_reflns_theta_max 25.00
_diffrn_reflns_theta_min 1.56
_exptl_absorpt_coefficient_mu 0.076
_exptl_absorpt_correction_T_max 0.9955
_exptl_absorpt_correction_T_min 0.9755
_exptl_absorpt_correction_type multi-scan
_exptl_crystal_colour red
_exptl_crystal_density_diffrn 1.238
_exptl_crystal_density_meas 0
_exptl_crystal_density_method 'not measured'
_exptl_crystal_description needle
_exptl_crystal_F_000 1016
_exptl_crystal_size_max 0.33
_exptl_crystal_size_mid 0.10
_exptl_crystal_size_min 0.06
_refine_diff_density_max 0.271
_refine_diff_density_min -0.258
_refine_diff_density_rms 0.089
_refine_ls_extinction_coef 0.0037(14)
_refine_ls_extinction_expression Fc^*^=kFc[1+0.001xFc^2^\l^3^/sin(2\q)]^-1/4^
_refine_ls_extinction_method SHELXL
_refine_ls_goodness_of_fit_ref 1.088
_refine_ls_hydrogen_treatment mixed
_refine_ls_matrix_type full
_refine_ls_number_parameters 335
_refine_ls_number_reflns 4551
_refine_ls_number_restraints 0
_refine_ls_restrained_S_all 1.088
_refine_ls_R_factor_all 0.1585
_refine_ls_R_factor_gt 0.0848
_refine_ls_shift/su_max 0.003
_refine_ls_shift/su_mean 0.001
_refine_ls_structure_factor_coef Fsqd
_refine_ls_weighting_details 'calc w=1/[\s^2^(Fo^2^)+(0.1035P)^2^+0.4778P] where P=(Fo^2^+2Fc^2^)/3'
_refine_ls_weighting_scheme calc
_refine_ls_wR_factor_gt 0.1898
_refine_ls_wR_factor_ref 0.2356
_reflns_number_gt 2469
_reflns_number_total 4551
_reflns_threshold_expression >2sigma(I)
_cod_data_source_file jp0453111si20041014_020502.cif
_cod_data_source_block ic10585
_cod_depositor_comments
;
The following automatic conversions were performed:

'_symmetry_cell_setting' value 'Monoclinic' changed to 'monoclinic'
according to /home/saulius/struct/CIF-dictionaries/cif_core.dic
dictionary named 'cif_core.dic' version 2.4.1 from 2010-06-29.

Automatic conversion script
Id: cif_fix_values 1715 2011-07-08 13:25:40Z adriana 
;
_cod_original_sg_symbol_H-M P2(1)/n
_cod_database_code 1506828

loop_
_symmetry_equiv_pos_as_xyz
'x, y, z'
'-x+1/2, y+1/2, -z+1/2'
'-x, -y, -z'
'x-1/2, -y-1/2, z-1/2'

loop_
_atom_site_label
_atom_site_type_symbol
_atom_site_fract_x
_atom_site_fract_y
_atom_site_fract_z
_atom_site_U_iso_or_equiv
_atom_site_adp_type
_atom_site_occupancy
_atom_site_symmetry_multiplicity
_atom_site_calc_flag
_atom_site_refinement_flags
O1 O 0.9233(2) 0.9999(3) 0.12384(10) 0.0604(8) Uani 1 1 d .
O2 O 0.8091(2) 0.8414(3) 0.06050(10) 0.0567(8) Uani 1 1 d .
N1 N 0.8840(4) 0.4316(4) -0.12189(13) 0.0680(10) Uani 1 1 d .
B1 B 0.7904(4) 0.9523(5) 0.10044(18) 0.0505(12) Uani 1 1 d .
C1 C 1.0249(3) 0.9879(4) 0.09877(14) 0.0407(9) Uani 1 1 d .
C2 C 1.0227(3) 0.9081(4) 0.05569(13) 0.0445(9) Uani 1 1 d .
H2A H 1.0951 0.9056 0.0376 0.053 Uiso 1 1 calc R
C3 C 0.9140(3) 0.8299(4) 0.03815(13) 0.0400(9) Uani 1 1 d .
C4 C 0.9085(3) 0.7298(4) -0.00348(13) 0.0408(9) Uani 1 1 d .
C5 C 0.7908(4) 0.6685(4) -0.02167(15) 0.0542(11) Uani 1 1 d .
H5A H 0.7164 0.6940 -0.0070 0.065 Uiso 1 1 calc R
C6 C 0.7824(4) 0.5718(4) -0.06065(16) 0.0583(11) Uani 1 1 d .
H6A H 0.7024 0.5342 -0.0723 0.070 Uiso 1 1 calc R
C7 C 0.8917(4) 0.5290(4) -0.08305(15) 0.0528(10) Uani 1 1 d .
C8 C 1.0102(4) 0.5909(4) -0.06513(14) 0.0528(10) Uani 1 1 d .
H8A H 1.0847 0.5657 -0.0798 0.063 Uiso 1 1 calc R
C9 C 1.0173(4) 0.6882(4) -0.02629(14) 0.0477(10) Uani 1 1 d .
H9A H 1.0969 0.7273 -0.0150 0.057 Uiso 1 1 calc R
C10 C 1.1405(3) 1.0617(4) 0.12245(13) 0.0413(9) Uani 1 1 d .
C11 C 1.2652(4) 1.0254(4) 0.11111(16) 0.0559(11) Uani 1 1 d .
H11A H 1.2752 0.9570 0.0865 0.067 Uiso 1 1 calc R
C12 C 1.3709(4) 1.0876(5) 0.13517(17) 0.0644(12) Uani 1 1 d .
H12A H 1.4524 1.0614 0.1269 0.077 Uiso 1 1 calc R
C13 C 1.3594(4) 1.1920(4) 0.17282(16) 0.0535(10) Uani 1 1 d .
C14 C 1.4676(4) 1.2558(5) 0.20071(18) 0.0727(13) Uani 1 1 d .
H14A H 1.5505 1.2309 0.1938 0.087 Uiso 1 1 calc R
C15 C 1.4510(5) 1.3521(5) 0.23715(19) 0.0791(15) Uani 1 1 d .
H15A H 1.5230 1.3927 0.2552 0.095 Uiso 1 1 calc R
C16 C 1.3290(6) 1.3917(5) 0.24815(17) 0.0753(14) Uani 1 1 d .
H16A H 1.3195 1.4581 0.2735 0.090 Uiso 1 1 calc R
C17 C 1.2228(5) 1.3337(4) 0.22193(16) 0.0649(12) Uani 1 1 d .
H17A H 1.1411 1.3623 0.2291 0.078 Uiso 1 1 calc R
C18 C 1.2349(4) 1.2309(4) 0.18402(14) 0.0478(10) Uani 1 1 d .
C19 C 1.1264(4) 1.1649(4) 0.15777(13) 0.0456(9) Uani 1 1 d .
H19A H 1.0440 1.1920 0.1646 0.055 Uiso 1 1 calc R
C20 C 0.7176(4) 1.0856(4) 0.07337(17) 0.0546(11) Uani 1 1 d .
C21 C 0.7129(5) 1.2131(5) 0.0989(2) 0.0778(14) Uani 1 1 d .
H21A H 0.7542 1.2212 0.1318 0.093 Uiso 1 1 calc R
C22 C 0.6489(6) 1.3277(6) 0.0768(4) 0.113(2) Uani 1 1 d .
H22A H 0.6469 1.4117 0.0949 0.135 Uiso 1 1 calc R
C23 C 0.5881(7) 1.3179(8) 0.0281(4) 0.129(3) Uani 1 1 d .
H23A H 0.5457 1.3955 0.0128 0.155 Uiso 1 1 calc R
C24 C 0.5901(5) 1.1934(8) 0.0023(3) 0.111(2) Uani 1 1 d .
H24A H 0.5485 1.1858 -0.0307 0.133 Uiso 1 1 calc R
C25 C 0.6534(4) 1.0797(5) 0.02480(19) 0.0732(13) Uani 1 1 d .
H25A H 0.6530 0.9955 0.0067 0.088 Uiso 1 1 calc R
C26 C 0.7196(3) 0.8788(4) 0.14481(16) 0.0537(11) Uani 1 1 d .
C27 C 0.7172(4) 0.9371(5) 0.19279(18) 0.0734(13) Uani 1 1 d .
H27A H 0.7569 1.0236 0.1995 0.088 Uiso 1 1 calc R
C28 C 0.6576(6) 0.8712(8) 0.2316(2) 0.1023(19) Uani 1 1 d .
H28A H 0.6585 0.9132 0.2637 0.123 Uiso 1 1 calc R
C29 C 0.5975(6) 0.7440(8) 0.2224(3) 0.113(2) Uani 1 1 d .
H29A H 0.5573 0.6989 0.2480 0.136 Uiso 1 1 calc R
C30 C 0.5979(5) 0.6857(6) 0.1758(3) 0.1032(19) Uani 1 1 d .
H30A H 0.5579 0.5992 0.1695 0.124 Uiso 1 1 calc R
C31 C 0.6555(4) 0.7500(5) 0.1375(2) 0.0778(14) Uani 1 1 d .
H31A H 0.6521 0.7069 0.1055 0.093 Uiso 1 1 calc R
C32 C 0.7618(5) 0.3648(5) -0.13869(19) 0.0892(16) Uani 1 1 d .
H32A H 0.6967 0.3972 -0.1180 0.134 Uiso 1 1 calc R
H32B H 0.7706 0.2646 -0.1353 0.134 Uiso 1 1 calc R
H32C H 0.7371 0.3882 -0.1739 0.134 Uiso 1 1 calc R
C33 C 0.9944(5) 0.3972(5) -0.14857(18) 0.0877(16) Uani 1 1 d .
H33A H 1.0683 0.4481 -0.1336 0.132 Uiso 1 1 calc R
H33B H 0.9774 0.4226 -0.1840 0.132 Uiso 1 1 calc R
H33C H 1.0109 0.2980 -0.1459 0.132 Uiso 1 1 calc R

loop_
_atom_site_aniso_label
_atom_site_aniso_U_11
_atom_site_aniso_U_22
_atom_site_aniso_U_33
_atom_site_aniso_U_23
_atom_site_aniso_U_13
_atom_site_aniso_U_12
O1 0.0489(16) 0.0663(19) 0.0671(19) -0.0217(15) 0.0119(14) -0.0073(13)
O2 0.0441(15) 0.0578(18) 0.0691(19) -0.0195(14) 0.0104(13) -0.0074(12)
N1 0.097(3) 0.048(2) 0.058(2) -0.0120(19) 0.006(2) -0.005(2)
B1 0.041(2) 0.054(3) 0.056(3) -0.020(2) 0.005(2) -0.002(2)
C1 0.045(2) 0.035(2) 0.042(2) 0.0041(18) 0.0047(17) -0.0008(16)
C2 0.045(2) 0.046(2) 0.044(2) -0.0011(19) 0.0105(17) -0.0069(17)
C3 0.043(2) 0.032(2) 0.044(2) 0.0066(17) 0.0031(17) 0.0009(16)
C4 0.046(2) 0.032(2) 0.045(2) 0.0032(17) 0.0030(17) -0.0018(16)
C5 0.053(2) 0.051(2) 0.059(3) -0.007(2) 0.005(2) -0.0034(19)
C6 0.062(3) 0.045(2) 0.066(3) -0.004(2) -0.002(2) -0.013(2)
C7 0.072(3) 0.035(2) 0.050(2) 0.0052(19) 0.003(2) -0.001(2)
C8 0.062(3) 0.046(2) 0.052(2) 0.001(2) 0.012(2) 0.007(2)
C9 0.055(2) 0.039(2) 0.048(2) 0.0008(19) 0.0016(19) -0.0052(18)
C10 0.050(2) 0.035(2) 0.039(2) 0.0047(18) 0.0029(17) -0.0022(17)
C11 0.054(3) 0.050(2) 0.064(3) -0.010(2) 0.005(2) -0.006(2)
C12 0.049(2) 0.066(3) 0.077(3) -0.012(3) 0.006(2) -0.007(2)
C13 0.053(3) 0.047(2) 0.059(3) 0.008(2) -0.003(2) -0.0104(19)
C14 0.068(3) 0.069(3) 0.079(3) -0.001(3) -0.006(2) -0.018(2)
C15 0.091(4) 0.069(3) 0.072(3) 0.007(3) -0.018(3) -0.036(3)
C16 0.106(4) 0.054(3) 0.063(3) -0.015(2) -0.005(3) -0.019(3)
C17 0.080(3) 0.053(3) 0.061(3) -0.006(2) 0.003(2) -0.006(2)
C18 0.065(3) 0.037(2) 0.039(2) 0.0053(18) -0.0044(19) -0.0103(19)
C19 0.050(2) 0.040(2) 0.047(2) 0.0052(19) 0.0027(17) 0.0006(17)
C20 0.050(2) 0.044(2) 0.072(3) 0.001(2) 0.019(2) -0.0102(18)
C21 0.077(3) 0.052(3) 0.108(4) -0.001(3) 0.029(3) 0.000(2)
C22 0.099(5) 0.057(4) 0.188(7) 0.021(5) 0.050(5) 0.009(3)
C23 0.092(5) 0.082(5) 0.219(9) 0.078(6) 0.039(5) 0.025(4)
C24 0.085(4) 0.111(5) 0.134(5) 0.060(5) 0.002(4) 0.002(4)
C25 0.066(3) 0.068(3) 0.086(4) 0.018(3) 0.005(3) -0.004(2)
C26 0.044(2) 0.057(3) 0.060(3) 0.002(2) 0.0042(19) 0.0097(19)
C27 0.083(3) 0.072(3) 0.066(3) -0.002(3) 0.015(3) 0.010(3)
C28 0.124(5) 0.120(5) 0.069(4) 0.009(4) 0.036(3) 0.028(4)
C29 0.125(5) 0.109(6) 0.114(6) 0.040(5) 0.058(4) 0.015(4)
C30 0.105(4) 0.083(4) 0.128(5) 0.021(4) 0.043(4) -0.008(3)
C31 0.081(3) 0.069(3) 0.085(4) 0.007(3) 0.020(3) -0.012(3)
C32 0.126(4) 0.060(3) 0.079(3) -0.020(3) -0.003(3) -0.029(3)
C33 0.119(4) 0.070(3) 0.076(3) -0.018(3) 0.018(3) 0.011(3)

loop_
_atom_type_symbol
_atom_type_description
_atom_type_scat_dispersion_real
_atom_type_scat_dispersion_imag
_atom_type_scat_source
C C 0.0033 0.0016 'International Tables Vol C Tables 4.2.6.8 and 6.1.1.4'
H H 0.0000 0.0000 'International Tables Vol C Tables 4.2.6.8 and 6.1.1.4'
B B 0.0013 0.0007 'International Tables Vol C Tables 4.2.6.8 and 6.1.1.4'
N N 0.0061 0.0033 'International Tables Vol C Tables 4.2.6.8 and 6.1.1.4'
O O 0.0106 0.0060 'International Tables Vol C Tables 4.2.6.8 and 6.1.1.4'

loop_
_geom_angle_atom_site_label_1
_geom_angle_atom_site_label_2
_geom_angle_atom_site_label_3
_geom_angle
C1 O1 B1 121.3(3)
C3 O2 B1 123.0(3)
C7 N1 C33 121.5(4)
C7 N1 C32 120.4(4)
C33 N1 C32 118.1(4)
O2 B1 O1 108.2(3)
O2 B1 C26 107.4(3)
O1 B1 C26 107.6(3)
O2 B1 C20 109.4(3)
O1 B1 C20 108.3(3)
C26 B1 C20 115.8(3)
O1 C1 C2 121.3(3)
O1 C1 C10 114.5(3)
C2 C1 C10 124.2(3)
C1 C2 C3 121.3(3)
O2 C3 C2 120.0(3)
O2 C3 C4 115.2(3)
C2 C3 C4 124.8(3)
C9 C4 C5 117.3(3)
C9 C4 C3 122.6(3)
C5 C4 C3 120.0(3)
C6 C5 C4 121.6(4)
C5 C6 C7 121.0(4)
N1 C7 C6 121.3(4)
N1 C7 C8 121.1(4)
C6 C7 C8 117.6(4)
C9 C8 C7 120.8(4)
C8 C9 C4 121.6(4)
C19 C10 C11 118.9(3)
C19 C10 C1 119.3(3)
C11 C10 C1 121.8(3)
C12 C11 C10 121.5(4)
C11 C12 C13 120.8(4)
C18 C13 C12 118.3(3)
C18 C13 C14 118.8(4)
C12 C13 C14 122.9(4)
C15 C14 C13 120.4(5)
C14 C15 C16 121.1(4)
C17 C16 C15 120.2(5)
C16 C17 C18 120.9(4)
C13 C18 C17 118.6(4)
C13 C18 C19 119.4(4)
C17 C18 C19 122.0(4)
C10 C19 C18 121.1(4)
C25 C20 C21 116.3(4)
C25 C20 B1 122.7(4)
C21 C20 B1 120.9(4)
C22 C21 C20 121.9(6)
C23 C22 C21 119.9(7)
C24 C23 C22 119.5(6)
C23 C24 C25 120.0(7)
C24 C25 C20 122.4(5)
C27 C26 C31 115.3(4)
C27 C26 B1 122.7(4)
C31 C26 B1 122.0(4)
C26 C27 C28 122.5(5)
C29 C28 C27 119.8(6)
C30 C29 C28 118.8(6)
C29 C30 C31 121.8(6)
C30 C31 C26 121.9(5)

loop_
_geom_bond_atom_site_label_1
_geom_bond_atom_site_label_2
_geom_bond_distance
O1 C1 1.304(4)
O1 B1 1.526(5)
O2 C3 1.294(4)
O2 B1 1.512(5)
N1 C7 1.372(5)
N1 C33 1.440(6)
N1 C32 1.452(5)
B1 C26 1.598(6)
B1 C20 1.606(6)
C1 C2 1.359(5)
C1 C10 1.477(5)
C2 C3 1.394(5)
C3 C4 1.445(5)
C4 C9 1.388(5)
C4 C5 1.398(5)
C5 C6 1.371(5)
C6 C7 1.392(5)
C7 C8 1.405(5)
C8 C9 1.372(5)
C10 C19 1.367(5)
C10 C11 1.403(5)
C11 C12 1.350(5)
C12 C13 1.414(6)
C13 C18 1.405(5)
C13 C14 1.417(5)
C14 C15 1.347(6)
C15 C16 1.382(7)
C16 C17 1.360(6)
C17 C18 1.409(5)
C18 C19 1.411(5)
C20 C25 1.380(6)
C20 C21 1.387(6)
C21 C22 1.375(8)
C22 C23 1.371(10)
C23 C24 1.366(9)
C24 C25 1.369(7)
C26 C27 1.377(5)
C26 C31 1.399(6)
C27 C28 1.392(7)
C28 C29 1.372(8)
C29 C30 1.342(8)
C30 C31 1.365(7)
